data_7102042
loop_
_publ_author_name
'Ohashi, Masato'
'Yagyu, Akihiro'
'Yamagata, Tsuneaki'
'Mashima, Kazushi'

_publ_section_title
;
 Tetraplatinum precursors for supramolecular assemblies: syntheses,
 crystal structures, and stereoselective self-assemblies of
 [Pt4(micro-OCOCH3)6(kappa4-N4-DArBp)] (DArBp =
 1,3-bis(arylbenzamidinate)propane).
;
_journal_issue 29
_journal_name_full 'Chemical communications (Cambridge, England)'
_journal_page_first 3103
_journal_page_last 3105
_journal_paper_doi 10.1039/b703730a
_journal_year 2007
_chemical_formula_moiety ' Pt16, (C2 H3 O2)16, (C16 H16 O4 Fe)4, (C34 H48 N4)4, (H2 O)4 '
_chemical_formula_sum 'C228 H256 Fe4 N16 O52 Pt16'
_chemical_formula_weight 7397.33
_chemical_name_systematic
;
?
;
_space_group_IT_number 70
_symmetry_cell_setting orthorhombic
_symmetry_space_group_name_Hall '-F 2uv 2vw'
_symmetry_space_group_name_H-M 'F d d d :2'
_atom_sites_solution_hydrogens geom
_atom_sites_solution_primary direct
_atom_sites_solution_secondary difmap
_cell_angle_alpha 90.00
_cell_angle_beta 90.00
_cell_angle_gamma 90.00
_cell_formula_units_Z 8
_cell_length_a 15.8027(14)
_cell_length_b 62.629(6)
_cell_length_c 76.415(7)
_cell_measurement_reflns_used 57339
_cell_measurement_temperature 120(1)
_cell_measurement_theta_max 27.57
_cell_measurement_theta_min 3.04
_cell_volume 75628(12)
_computing_cell_refinement 'RAPID-AUTO (Rigaku, 1998)'
_computing_data_collection 'RAPID-AUTO (Rigaku, 1998)'
_computing_data_reduction 'teXan (Rigaku/MSC, 2004) '
_computing_molecular_graphics 'Ortep-3 (Farrugia, 1997)'
_computing_publication_material ' SHELXL97 (Sheldrick, 1997) and modified '
_computing_structure_refinement 'SHELXL97 (Sheldrick, 1997)'
_computing_structure_solution 'SHELXS97 (Sheldrick., 1997) '
_diffrn_ambient_temperature 120(1)
_diffrn_detector_area_resol_mean 10.00
_diffrn_measured_fraction_theta_full 0.998
_diffrn_measured_fraction_theta_max 0.998
_diffrn_measurement_device_details
;
RAPID: Eulerian 3-circle
;
_diffrn_measurement_device_type 'Rigaku RAXIS-RAPID Imaging Plate'
_diffrn_measurement_method \w
_diffrn_radiation_collimation ' 0.8 mm double pinhole '
_diffrn_radiation_detector 'imaging plate'
_diffrn_radiation_monochromator graphite
_diffrn_radiation_source 'normal-focus sealed tube'
_diffrn_radiation_type MoK\a
_diffrn_radiation_wavelength 0.71075
_diffrn_reflns_av_R_equivalents 0.2740
_diffrn_reflns_av_sigmaI/netI 0.1228
_diffrn_reflns_limit_h_max 20
_diffrn_reflns_limit_h_min -20
_diffrn_reflns_limit_k_max 81
_diffrn_reflns_limit_k_min -81
_diffrn_reflns_limit_l_max 99
_diffrn_reflns_limit_l_min -99
_diffrn_reflns_number 259037
_diffrn_reflns_reduction_process 'Lp corrections applied'
_diffrn_reflns_theta_full 27.49
_diffrn_reflns_theta_max 27.49
_diffrn_reflns_theta_min 3.03
_diffrn_source_current 40
_diffrn_source_power 50
_exptl_absorpt_coefficient_mu 6.088
_exptl_absorpt_correction_T_max 0.738
_exptl_absorpt_correction_T_min 0.113
_exptl_absorpt_correction_type multi-scan
_exptl_absorpt_process_details
;
Higashi, H. (1995), ABSCOR: Program for Absorption
Correction, Rigaku Corporation, Tokyo, Japan.
;
_exptl_crystal_colour ' red '
_exptl_crystal_density_diffrn 1.299
_exptl_crystal_density_method 'not measured'
_exptl_crystal_description ' platelet '
_exptl_crystal_F_000 28032
_exptl_crystal_preparation 'mounted on the CryoLoop with mineral oil and placed in N2 stream at 120(1) K'
_exptl_crystal_recrystallization_method 'Crystallized from a solution of THF/hexane at ambient temperature under Ar'
_exptl_crystal_size_max 0.15
_exptl_crystal_size_mid 0.10
_exptl_crystal_size_min 0.05
_refine_diff_density_max 0.918
_refine_diff_density_min -0.598
_refine_diff_density_rms 0.163
_refine_ls_extinction_method none
_refine_ls_goodness_of_fit_ref 0.950
_refine_ls_hydrogen_treatment constr
_refine_ls_matrix_type full
_refine_ls_number_parameters 678
_refine_ls_number_reflns 21678
_refine_ls_number_restraints 14
_refine_ls_restrained_S_all 0.950
_refine_ls_R_factor_all 0.2413
_refine_ls_R_factor_gt 0.0808
_refine_ls_shift/su_max 0.003
_refine_ls_shift/su_mean 0.000
_refine_ls_structure_factor_coef Fsqd
_refine_ls_weighting_details 'calc w=1/[\s^2^(Fo^2^)+(0.1516P)^2^+0.0000P] where P=(Fo^2^+2Fc^2^)/3'
_refine_ls_weighting_scheme calc
_refine_ls_wR_factor_gt 0.2284
_refine_ls_wR_factor_ref 0.3098
_reflns_number_gt 7212
_reflns_number_total 21678
_reflns_threshold_expression >2sigma(I)
_cod_data_source_file b703730a.txt
_cod_data_source_block '[Pt4(OAc)4(DtBuPhBp)(OOCFcCOO)]4_4'
_cod_original_sg_symbol_Hall ' -F 2uv 2vw '
_cod_original_sg_symbol_H-M Fddd
_cod_database_code 7102042

loop_
_symmetry_equiv_pos_as_xyz
'x, y, z'
'x, -y+1/4, -z+1/4'
'-x+1/4, y, -z+1/4'
'-x+1/4, -y+1/4, z'
'x, y+1/2, z+1/2'
'x, -y+3/4, -z+3/4'
'-x+1/4, y+1/2, -z+3/4'
'-x+1/4, -y+3/4, z+1/2'
'x+1/2, y, z+1/2'
'x+1/2, -y+1/4, -z+3/4'
'-x+3/4, y, -z+3/4'
'-x+3/4, -y+1/4, z+1/2'
'x+1/2, y+1/2, z'
'x+1/2, -y+3/4, -z+1/4'
'-x+3/4, y+1/2, -z+1/4'
'-x+3/4, -y+3/4, z'
'-x, -y, -z'
'-x, y-1/4, z-1/4'
'x-1/4, -y, z-1/4'
'x-1/4, y-1/4, -z'
'-x, -y+1/2, -z+1/2'
'-x, y+1/4, z+1/4'
'x-1/4, -y+1/2, z+1/4'
'x-1/4, y+1/4, -z+1/2'
'-x+1/2, -y, -z+1/2'
'-x+1/2, y-1/4, z+1/4'
'x+1/4, -y, z+1/4'
'x+1/4, y-1/4, -z+1/2'
'-x+1/2, -y+1/2, -z'
'-x+1/2, y+1/4, z-1/4'
'x+1/4, -y+1/2, z-1/4'
'x+1/4, y+1/4, -z'

loop_
_atom_site_label
_atom_site_type_symbol
_atom_site_fract_x
_atom_site_fract_y
_atom_site_fract_z
_atom_site_U_iso_or_equiv
_atom_site_adp_type
_atom_site_occupancy
_atom_site_symmetry_multiplicity
_atom_site_calc_flag
_atom_site_refinement_flags
Pt1 Pt 0.06267(6) 0.043037(12) 0.570731(10) 0.1144(3) Uani 1 1 d .
Pt2 Pt 0.07420(6) 0.061850(12) 0.541763(10) 0.1141(3) Uani 1 1 d .
Pt3 Pt 0.11613(6) 0.009431(11) 0.556793(10) 0.1126(3) Uani 1 1 d .
Pt4 Pt 0.15576(5) 0.030494(12) 0.529990(10) 0.1118(3) Uani 1 1 d .
Fe1 Fe 0.1250 0.1250 0.58843(6) 0.167(2) Uani 1 2 d S
Fe2 Fe 0.1250 -0.01908(6) 0.6250 0.1207(13) Uani 1 2 d S
O1 O 0.0274(10) 0.0737(2) 0.58239(18) 0.136(5) Uani 1 1 d .
O2 O 0.0201(10) 0.0897(2) 0.55623(17) 0.129(4) Uani 1 1 d .
O3 O 0.0461(8) 0.02393(18) 0.59440(16) 0.115(4) Uani 1 1 d .
O4 O 0.0676(9) -0.00709(18) 0.57961(19) 0.130(4) Uani 1 1 d .
O5 O 0.1792(9) 0.04732(19) 0.57852(16) 0.113(4) Uani 1 1 d .
O6 O 0.2214(7) 0.0152(2) 0.57023(16) 0.109(4) Uani 1 1 d .
O7 O 0.2578(8) 0.04461(19) 0.54104(16) 0.114(4) Uani 1 1 d .
O8 O 0.1888(9) 0.0744(2) 0.54608(16) 0.117(4) Uani 1 1 d .
O9 O -0.0458(8) 0.0507(2) 0.53727(17) 0.111(4) Uani 1 1 d .
O10 O -0.0603(7) 0.0391(2) 0.56455(18) 0.109(4) Uani 1 1 d .
O11 O 0.0563(10) 0.0178(2) 0.51826(19) 0.123(5) Uani 1 1 d .
O12 O 0.0077(8) 0.00231(18) 0.54436(18) 0.116(4) Uani 1 1 d .
N1 N 0.0766(11) 0.0745(2) 0.5160(2) 0.118(5) Uani 1 1 d .
N2 N 0.1764(10) 0.0491(2) 0.50758(19) 0.113(5) Uani 1 1 d .
N3 N 0.2258(12) 0.0043(2) 0.5218(2) 0.121(5) Uani 1 1 d .
N4 N 0.1705(11) -0.0173(2) 0.5437(2) 0.114(5) Uani 1 1 d .
C1 C 0.0207(15) 0.0904(3) 0.5721(3) 0.127(7) Uani 1 1 d .
C2 C 0.0112(16) 0.1102(3) 0.5807(3) 0.138(8) Uani 1 1 d .
C3 C 0.0136(19) 0.1145(4) 0.5995(3) 0.178(11) Uani 1 1 d .
H3 H 0.0116 0.1040 0.6084 0.214 Uiso 1 1 calc R
C4 C 0.019(2) 0.1371(3) 0.6024(3) 0.211(16) Uani 1 1 d .
H4 H 0.0186 0.1441 0.6134 0.253 Uiso 1 1 calc R
C5 C 0.027(2) 0.1470(4) 0.5857(3) 0.194(13) Uani 1 1 d .
H5 H 0.0325 0.1619 0.5838 0.233 Uiso 1 1 calc R
C6 C 0.0234(16) 0.1304(3) 0.5717(3) 0.150(9) Uani 1 1 d .
H6 H 0.0283 0.1326 0.5594 0.180 Uiso 1 1 calc R
C7 C 0.0511(13) 0.0039(3) 0.5935(3) 0.114(6) Uani 1 1 d .
C8 C 0.0322(16) -0.0094(3) 0.6094(3) 0.130(7) Uani 1 1 d .
C9 C 0.0285(13) -0.0319(3) 0.6101(3) 0.123(6) Uani 1 1 d .
H9 H 0.0321 -0.0418 0.6008 0.147 Uiso 1 1 calc R
C10 C 0.0178(14) -0.0361(5) 0.6287(4) 0.168(11) Uani 1 1 d .
H10 H 0.0144 -0.0500 0.6336 0.201 Uiso 1 1 calc R
C11 C 0.0132(16) -0.0166(4) 0.6388(3) 0.145(9) Uani 1 1 d .
H11 H 0.0067 -0.0153 0.6512 0.173 Uiso 1 1 calc R
C12 C 0.0202(13) -0.0004(4) 0.6266(3) 0.129(7) Uani 1 1 d .
H12 H 0.0176 0.0145 0.6292 0.155 Uiso 1 1 calc R
C13 C 0.2322(15) 0.0325(4) 0.5788(2) 0.116(6) Uani 1 1 d .
C14 C 0.3125(15) 0.0341(3) 0.5877(3) 0.156(8) Uani 1 1 d .
H14A H 0.3162 0.0479 0.5937 0.234 Uiso 1 1 calc R
H14B H 0.3584 0.0329 0.5791 0.234 Uiso 1 1 calc R
H14C H 0.3174 0.0225 0.5962 0.234 Uiso 1 1 calc R
C15 C 0.2540(15) 0.0634(4) 0.5456(3) 0.113(6) Uani 1 1 d .
C16 C 0.3319(14) 0.0743(3) 0.5502(3) 0.125(6) Uani 1 1 d .
H16A H 0.3201 0.0894 0.5522 0.188 Uiso 1 1 calc R
H16B H 0.3726 0.0728 0.5405 0.188 Uiso 1 1 calc R
H16C H 0.3556 0.0679 0.5608 0.188 Uiso 1 1 calc R
C17 C -0.0899(17) 0.0434(3) 0.5501(3) 0.114(7) Uani 1 1 d .
C18 C -0.1812(15) 0.0391(4) 0.5473(3) 0.160(9) Uani 1 1 d .
H18A H -0.1962 0.0421 0.5352 0.240 Uiso 1 1 calc R
H18B H -0.2146 0.0482 0.5551 0.240 Uiso 1 1 calc R
H18C H -0.1931 0.0240 0.5499 0.240 Uiso 1 1 calc R
C19 C 0.0010(18) 0.0078(4) 0.5271(3) 0.131(9) Uani 1 1 d .
C20 C -0.0784(14) -0.0007(4) 0.5197(3) 0.155(8) Uani 1 1 d .
H20A H -0.1117 -0.0075 0.5290 0.233 Uiso 1 1 calc R
H20B H -0.0652 -0.0113 0.5106 0.233 Uiso 1 1 calc R
H20C H -0.1111 0.0110 0.5145 0.233 Uiso 1 1 calc R
C21 C 0.1330(13) 0.0657(3) 0.5042(2) 0.103(5) Uani 1 1 d .
C22 C 0.2478(14) 0.0428(3) 0.4959(3) 0.138(8) Uani 1 1 d .
H22A H 0.2234 0.0361 0.4854 0.165 Uiso 1 1 calc R
H22B H 0.2767 0.0561 0.4921 0.165 Uiso 1 1 calc R
C23 C 0.3100(14) 0.0288(4) 0.5027(3) 0.148(9) Uani 1 1 d .
H23A H 0.3325 0.0351 0.5137 0.177 Uiso 1 1 calc R
H23B H 0.3573 0.0282 0.4943 0.177 Uiso 1 1 calc R
C24 C 0.2822(14) 0.0062(3) 0.5067(3) 0.140(8) Uani 1 1 d .
H24A H 0.2531 0.0003 0.4963 0.167 Uiso 1 1 calc R
H24B H 0.3331 -0.0027 0.5088 0.167 Uiso 1 1 calc R
C25 C 0.2184(12) -0.0144(3) 0.5289(3) 0.109(6) Uani 1 1 d .
C26 C 0.0158(14) 0.0895(3) 0.5108(3) 0.114(6) Uani 1 1 d .
C27 C -0.0421(14) 0.0850(3) 0.4976(3) 0.131(7) Uani 1 1 d .
H27 H -0.0412 0.0719 0.4914 0.157 Uiso 1 1 calc R
C28 C -0.1021(13) 0.1010(4) 0.4939(3) 0.132(7) Uani 1 1 d .
H28 H -0.1398 0.0980 0.4845 0.159 Uiso 1 1 calc R
C29 C -0.1125(13) 0.1196(3) 0.5018(3) 0.116(6) Uani 1 1 d D
C30 C -0.0586(16) 0.1231(3) 0.5155(3) 0.132(8) Uani 1 1 d .
H30 H -0.0640 0.1359 0.5221 0.158 Uiso 1 1 calc R
C31 C 0.0035(13) 0.1086(3) 0.5202(2) 0.115(6) Uani 1 1 d .
H31 H 0.0388 0.1117 0.5299 0.138 Uiso 1 1 calc R
C32 C -0.1885(13) 0.1344(3) 0.4997(3) 0.169(10) Uani 1 1 d D
C33 C -0.2592(18) 0.1292(5) 0.5132(3) 0.224(14) Uiso 1 1 d D
H33A H -0.2779 0.1144 0.5116 0.335 Uiso 1 1 calc R
H33B H -0.3072 0.1389 0.5113 0.335 Uiso 1 1 calc R
H33C H -0.2372 0.1311 0.5251 0.335 Uiso 1 1 calc R
C34 C -0.1589(15) 0.1570(4) 0.5022(3) 0.190(11) Uiso 1 1 d D
H34A H -0.1386 0.1589 0.5142 0.285 Uiso 1 1 calc R
H34B H -0.2060 0.1668 0.5000 0.285 Uiso 1 1 calc R
H34C H -0.1128 0.1600 0.4940 0.285 Uiso 1 1 calc R
C35 C -0.227(2) 0.1312(5) 0.4816(3) 0.283(19) Uiso 1 1 d D
H35A H -0.2503 0.1167 0.4807 0.425 Uiso 1 1 calc R
H35B H -0.1835 0.1332 0.4727 0.425 Uiso 1 1 calc R
H35C H -0.2727 0.1416 0.4798 0.425 Uiso 1 1 calc R
C36 C 0.1419(15) 0.0771(3) 0.4871(3) 0.128(7) Uani 1 1 d .
C37 C 0.1767(15) 0.0964(4) 0.4863(3) 0.133(8) Uani 1 1 d .
H37 H 0.1886 0.1033 0.4971 0.160 Uiso 1 1 calc R
C38 C 0.1978(17) 0.1075(4) 0.4706(4) 0.152(9) Uani 1 1 d .
H38 H 0.2218 0.1213 0.4713 0.182 Uiso 1 1 calc R
C39 C 0.185(2) 0.0991(5) 0.4562(4) 0.176(11) Uani 1 1 d .
H39 H 0.1986 0.1063 0.4456 0.212 Uiso 1 1 calc R
C40 C 0.1501(18) 0.0792(5) 0.4558(3) 0.164(10) Uani 1 1 d .
H40 H 0.1437 0.0727 0.4447 0.197 Uiso 1 1 calc R
C41 C 0.1226(16) 0.0674(3) 0.4707(3) 0.138(8) Uani 1 1 d .
H41 H 0.0938 0.0541 0.4698 0.165 Uiso 1 1 calc R
C42 C 0.2572(16) -0.0339(3) 0.5217(3) 0.127(7) Uani 1 1 d .
C43 C 0.2226(15) -0.0439(3) 0.5087(3) 0.130(7) Uani 1 1 d .
H43 H 0.1692 -0.0392 0.5045 0.156 Uiso 1 1 calc R
C44 C 0.2604(19) -0.0609(4) 0.5009(3) 0.149(8) Uani 1 1 d .
H44 H 0.2367 -0.0673 0.4908 0.178 Uiso 1 1 calc R
C45 C 0.336(2) -0.0690(4) 0.5084(5) 0.174(11) Uani 1 1 d .
H45 H 0.3570 -0.0823 0.5045 0.208 Uiso 1 1 calc R
C46 C 0.377(2) -0.0582(5) 0.5207(4) 0.194(14) Uani 1 1 d .
H46 H 0.4324 -0.0625 0.5243 0.233 Uiso 1 1 calc R
C47 C 0.3390(18) -0.0409(4) 0.5280(4) 0.181(12) Uani 1 1 d .
H47 H 0.3660 -0.0334 0.5372 0.218 Uiso 1 1 calc R
C48 C 0.1592(16) -0.0378(3) 0.5523(3) 0.125(7) Uani 1 1 d .
C49 C 0.1031(16) -0.0510(4) 0.5461(3) 0.136(7) Uani 1 1 d .
H49 H 0.0717 -0.0475 0.5359 0.163 Uiso 1 1 calc R
C50 C 0.089(2) -0.0716(4) 0.5553(4) 0.175(10) Uani 1 1 d .
H50 H 0.0518 -0.0820 0.5504 0.211 Uiso 1 1 calc R
C51 C 0.130(2) -0.0757(4) 0.5715(4) 0.190(13) Uani 1 1 d D
C52 C 0.185(2) -0.0611(4) 0.5747(3) 0.173(12) Uani 1 1 d .
H52 H 0.2186 -0.0643 0.5846 0.207 Uiso 1 1 calc R
C53 C 0.2038(17) -0.0431(3) 0.5677(3) 0.147(9) Uani 1 1 d .
H53 H 0.2454 -0.0339 0.5726 0.176 Uiso 1 1 calc R
C54 C 0.0907(16) -0.0961(4) 0.5797(4) 0.195(11) Uiso 1 1 d D
C55 C 0.136(2) -0.0979(6) 0.5970(4) 0.30(2) Uiso 1 1 d D
H55A H 0.1245 -0.0850 0.6040 0.452 Uiso 1 1 calc R
H55B H 0.1966 -0.0992 0.5950 0.452 Uiso 1 1 calc R
H55C H 0.1149 -0.1105 0.6033 0.452 Uiso 1 1 calc R
C56 C 0.111(2) -0.1140(5) 0.5672(4) 0.251(16) Uiso 1 1 d D
H56A H 0.0792 -0.1121 0.5564 0.377 Uiso 1 1 calc R
H56B H 0.0961 -0.1276 0.5726 0.377 Uiso 1 1 calc R
H56C H 0.1720 -0.1138 0.5646 0.377 Uiso 1 1 calc R
C57 C -0.0063(17) -0.0963(9) 0.5836(6) 0.49(4) Uiso 1 1 d D
H57A H -0.0192 -0.0857 0.5926 0.728 Uiso 1 1 calc R
H57B H -0.0226 -0.1105 0.5879 0.728 Uiso 1 1 calc R
H57C H -0.0378 -0.0930 0.5729 0.728 Uiso 1 1 calc R
O13 O 0.0355(15) 0.0623(3) 0.6201(3) 0.220(9) Uani 1 1 d .

loop_
_atom_site_aniso_label
_atom_site_aniso_U_11
_atom_site_aniso_U_22
_atom_site_aniso_U_33
_atom_site_aniso_U_23
_atom_site_aniso_U_13
_atom_site_aniso_U_12
Pt1 0.1687(8) 0.0908(5) 0.0838(5) -0.0041(4) -0.0070(5) 0.0239(5)
Pt2 0.1645(8) 0.0957(5) 0.0821(5) -0.0040(4) -0.0058(5) 0.0370(5)
Pt3 0.1581(7) 0.0913(5) 0.0885(5) -0.0072(4) -0.0157(5) 0.0243(4)
Pt4 0.1511(7) 0.0966(5) 0.0877(5) -0.0069(4) -0.0108(5) 0.0331(4)
Fe1 0.328(7) 0.099(3) 0.075(3) 0.000 0.000 0.052(4)
Fe2 0.171(4) 0.091(2) 0.100(3) 0.000 -0.011(3) 0.000
O1 0.213(14) 0.097(9) 0.099(10) -0.002(8) -0.010(9) 0.031(9)
O2 0.200(13) 0.111(9) 0.075(9) -0.006(7) 0.010(9) 0.033(8)
O3 0.171(11) 0.069(7) 0.105(9) -0.012(6) 0.005(8) 0.003(7)
O4 0.208(14) 0.076(7) 0.106(10) 0.004(7) -0.029(9) 0.007(8)
O5 0.152(11) 0.094(8) 0.092(9) 0.000(7) -0.022(8) 0.029(8)
O6 0.107(8) 0.121(9) 0.100(9) -0.004(8) -0.039(7) 0.019(7)
O7 0.160(11) 0.082(8) 0.101(9) 0.001(7) -0.020(8) 0.027(7)
O8 0.150(11) 0.109(9) 0.091(9) -0.001(7) -0.011(8) 0.035(9)
O9 0.112(9) 0.127(9) 0.094(9) -0.009(8) -0.008(7) 0.046(7)
O10 0.106(8) 0.128(9) 0.093(9) 0.010(7) 0.003(7) 0.028(7)
O11 0.155(13) 0.125(11) 0.090(10) -0.014(8) -0.019(9) 0.023(9)
O12 0.126(9) 0.107(8) 0.115(11) -0.015(7) -0.042(8) -0.003(7)
N1 0.162(14) 0.105(11) 0.088(11) -0.003(9) -0.008(10) 0.035(10)
N2 0.139(12) 0.106(10) 0.094(11) -0.010(8) -0.008(9) 0.059(9)
N3 0.173(15) 0.090(10) 0.100(12) -0.004(9) -0.010(11) 0.039(10)
N4 0.164(14) 0.084(10) 0.093(12) -0.009(8) -0.034(11) 0.015(9)
C1 0.19(2) 0.109(15) 0.079(15) -0.014(13) 0.014(14) 0.034(14)
C2 0.24(2) 0.082(12) 0.096(15) -0.001(11) 0.033(15) 0.024(14)
C3 0.30(3) 0.14(2) 0.099(18) 0.003(15) 0.07(2) 0.00(2)
C4 0.43(5) 0.086(15) 0.11(2) -0.002(13) 0.09(3) 0.05(2)
C5 0.35(4) 0.108(16) 0.13(2) 0.001(15) 0.08(2) 0.08(2)
C6 0.24(2) 0.092(13) 0.117(17) 0.031(12) 0.033(16) 0.075(15)
C7 0.142(16) 0.106(15) 0.093(15) -0.025(13) -0.029(12) 0.006(12)
C8 0.21(2) 0.087(13) 0.091(15) 0.000(12) -0.016(14) 0.004(13)
C9 0.180(19) 0.087(12) 0.102(15) -0.002(11) -0.006(13) -0.036(12)
C10 0.148(19) 0.19(3) 0.17(3) 0.10(2) -0.017(17) -0.031(18)
C11 0.20(2) 0.101(15) 0.13(2) -0.024(15) 0.025(17) -0.008(15)
C12 0.152(18) 0.114(15) 0.122(18) 0.026(15) 0.006(14) -0.017(13)
C13 0.138(18) 0.15(2) 0.059(11) 0.000(12) -0.035(11) -0.013(16)
C14 0.20(2) 0.127(17) 0.14(2) 0.011(15) -0.039(19) 0.011(16)
C15 0.137(18) 0.101(15) 0.100(15) 0.024(12) -0.008(13) 0.031(15)
C16 0.154(19) 0.106(14) 0.116(16) 0.004(12) 0.002(14) -0.008(13)
C17 0.16(2) 0.103(13) 0.081(15) 0.000(11) 0.013(15) 0.041(13)
C18 0.128(19) 0.19(2) 0.16(2) 0.024(19) -0.026(16) 0.020(16)
C19 0.17(3) 0.110(16) 0.11(2) -0.031(14) -0.079(18) 0.053(16)
C20 0.145(19) 0.19(2) 0.13(2) -0.007(18) -0.016(16) 0.016(17)
C21 0.143(15) 0.079(11) 0.087(13) -0.002(10) -0.006(11) 0.028(11)
C22 0.18(2) 0.112(14) 0.124(17) -0.016(12) -0.010(15) 0.064(14)
C23 0.164(19) 0.138(18) 0.14(2) 0.029(15) 0.054(15) 0.057(16)
C24 0.155(19) 0.129(18) 0.13(2) 0.002(14) 0.023(16) 0.051(14)
C25 0.125(15) 0.107(15) 0.095(15) -0.001(12) -0.008(12) 0.042(11)
C26 0.145(17) 0.091(12) 0.105(15) 0.016(11) -0.002(13) 0.040(12)
C27 0.166(19) 0.100(13) 0.126(18) -0.007(12) -0.038(15) 0.019(13)
C28 0.153(18) 0.140(18) 0.104(16) 0.018(14) -0.026(13) 0.052(15)
C29 0.161(18) 0.096(14) 0.092(14) -0.008(11) -0.034(13) 0.023(13)
C30 0.18(2) 0.081(12) 0.14(2) 0.002(12) 0.041(17) 0.036(13)
C31 0.153(17) 0.101(13) 0.091(13) -0.021(11) 0.014(12) 0.003(13)
C32 0.25(3) 0.093(14) 0.16(2) 0.007(15) -0.01(2) 0.057(17)
C36 0.19(2) 0.082(13) 0.110(18) -0.003(12) -0.015(14) 0.027(13)
C37 0.155(19) 0.125(19) 0.119(19) -0.020(15) -0.003(15) 0.064(15)
C38 0.20(2) 0.110(17) 0.14(2) -0.041(19) 0.02(2) 0.018(15)
C39 0.29(4) 0.12(2) 0.12(2) 0.005(18) 0.02(2) 0.00(2)
C40 0.25(3) 0.19(3) 0.051(13) -0.010(16) -0.002(15) 0.04(2)
C41 0.22(2) 0.102(13) 0.090(16) 0.010(12) -0.036(15) 0.024(14)
C42 0.18(2) 0.104(14) 0.102(15) -0.019(12) 0.003(15) 0.044(14)
C43 0.17(2) 0.101(14) 0.116(18) -0.024(13) 0.005(15) 0.024(13)
C44 0.20(2) 0.135(18) 0.112(18) -0.005(15) -0.017(17) 0.016(18)
C45 0.22(3) 0.126(19) 0.17(3) -0.013(19) 0.02(2) 0.08(2)
C46 0.24(3) 0.21(3) 0.13(2) -0.01(2) -0.06(2) 0.14(3)
C47 0.21(3) 0.17(2) 0.17(3) -0.044(19) -0.06(2) 0.09(2)
C48 0.18(2) 0.064(11) 0.127(18) -0.007(11) -0.022(15) 0.001(12)
C49 0.18(2) 0.111(16) 0.115(18) 0.029(14) -0.014(15) 0.014(15)
C50 0.26(3) 0.13(2) 0.14(2) -0.023(18) 0.02(2) 0.02(2)
C51 0.36(4) 0.091(16) 0.12(2) 0.040(16) -0.02(2) 0.02(2)
C52 0.32(4) 0.076(14) 0.121(19) 0.003(14) -0.05(2) 0.008(19)
C53 0.25(3) 0.068(12) 0.119(17) -0.014(11) -0.068(17) 0.060(14)
O13 0.32(2) 0.186(17) 0.154(17) 0.015(13) -0.047(17) -0.004(16)

loop_
_atom_type_symbol
_atom_type_description
_atom_type_scat_dispersion_real
_atom_type_scat_dispersion_imag
_atom_type_scat_source
C C 0.0033 0.0016 'International Tables Vol C Tables 4.2.6.8 and 6.1.1.4'
H H 0.0000 0.0000 'International Tables Vol C Tables 4.2.6.8 and 6.1.1.4'
Fe Fe 0.3463 0.8444 'International Tables Vol C Tables 4.2.6.8 and 6.1.1.4'
N N 0.0061 0.0033 'International Tables Vol C Tables 4.2.6.8 and 6.1.1.4'
O O 0.0106 0.0060 'International Tables Vol C Tables 4.2.6.8 and 6.1.1.4'
Pt Pt -1.7033 8.3905 'International Tables Vol C Tables 4.2.6.8 and 6.1.1.4'

loop_
_geom_angle_atom_site_label_1
_geom_angle_atom_site_label_2
_geom_angle_atom_site_label_3
_geom_angle
_geom_angle_site_symmetry_1
_geom_angle_site_symmetry_3
O5 Pt1 O10 175.7(5) . .
O5 Pt1 O3 86.3(5) . .
O10 Pt1 O3 90.6(5) . .
O5 Pt1 O1 89.7(6) . .
O10 Pt1 O1 87.6(5) . .
O3 Pt1 O1 96.5(5) . .
O5 Pt1 Pt3 85.8(4) . .
O10 Pt1 Pt3 97.0(3) . .
O3 Pt1 Pt3 86.1(3) . .
O1 Pt1 Pt3 174.7(4) . .
O5 Pt1 Pt2 97.8(4) . .
O10 Pt1 Pt2 85.5(4) . .
O3 Pt1 Pt2 173.9(3) . .
O1 Pt1 Pt2 88.0(4) . .
Pt3 Pt1 Pt2 89.71(4) . .
O8 Pt2 O9 176.9(5) . .
O8 Pt2 N1 89.5(6) . .
O9 Pt2 N1 89.3(6) . .
O8 Pt2 O2 87.6(5) . .
O9 Pt2 O2 89.8(5) . .
N1 Pt2 O2 100.1(5) . .
O8 Pt2 Pt1 96.0(4) . .
O9 Pt2 Pt1 85.4(4) . .
N1 Pt2 Pt1 173.1(4) . .
O2 Pt2 Pt1 84.4(3) . .
O8 Pt2 Pt4 84.4(4) . .
O9 Pt2 Pt4 98.4(3) . .
N1 Pt2 Pt4 87.1(4) . .
O2 Pt2 Pt4 169.2(4) . .
Pt1 Pt2 Pt4 89.21(3) . .
O6 Pt3 O12 176.4(5) . .
O6 Pt3 N4 92.7(6) . .
O12 Pt3 N4 86.9(5) . .
O6 Pt3 O4 88.1(5) . .
O12 Pt3 O4 88.4(5) . .
N4 Pt3 O4 98.4(6) . .
O6 Pt3 Pt1 84.9(4) . .
O12 Pt3 Pt1 95.7(3) . .
N4 Pt3 Pt1 174.4(5) . .
O4 Pt3 Pt1 86.5(3) . .
O6 Pt3 Pt4 96.8(4) . .
O12 Pt3 Pt4 86.8(4) . .
N4 Pt3 Pt4 85.9(5) . .
O4 Pt3 Pt4 173.4(4) . .
Pt1 Pt3 Pt4 89.40(3) . .
O11 Pt4 O7 177.1(6) . .
O11 Pt4 N3 88.2(6) . .
O7 Pt4 N3 92.7(6) . .
O11 Pt4 N2 88.7(6) . .
O7 Pt4 N2 88.5(6) . .
N3 Pt4 N2 96.2(6) . .
O11 Pt4 Pt2 93.9(4) . .
O7 Pt4 Pt2 85.3(3) . .
N3 Pt4 Pt2 176.6(5) . .
N2 Pt4 Pt2 86.4(4) . .
O11 Pt4 Pt3 87.7(5) . .
O7 Pt4 Pt3 95.0(3) . .
N3 Pt4 Pt3 88.0(5) . .
N2 Pt4 Pt3 174.4(4) . .
Pt2 Pt4 Pt3 89.46(4) . .
C3 Fe1 C3 131.6(16) . 4
C3 Fe1 C6 69.2(10) . .
C3 Fe1 C6 149.2(9) 4 .
C3 Fe1 C6 149.3(9) . 4
C3 Fe1 C6 69.2(10) 4 4
C6 Fe1 C6 104.1(12) . 4
C3 Fe1 C5 117.8(11) . 4
C3 Fe1 C5 67.3(11) 4 4
C6 Fe1 C5 128.4(10) . 4
C6 Fe1 C5 42.0(9) 4 4
C3 Fe1 C5 67.3(11) . .
C3 Fe1 C5 117.8(11) 4 .
C6 Fe1 C5 42.0(9) . .
C6 Fe1 C5 128.4(10) 4 .
C5 Fe1 C5 168.6(14) 4 .
C3 Fe1 C2 41.0(8) . .
C3 Fe1 C2 169.8(10) 4 .
C6 Fe1 C2 40.7(8) . .
C6 Fe1 C2 114.4(9) 4 .
C5 Fe1 C2 108.5(10) 4 .
C5 Fe1 C2 68.1(10) . .
C3 Fe1 C2 169.8(10) . 4
C3 Fe1 C2 41.0(8) 4 4
C6 Fe1 C2 114.4(9) . 4
C6 Fe1 C2 40.7(8) 4 4
C5 Fe1 C2 68.1(10) 4 4
C5 Fe1 C2 108.5(10) . 4
C2 Fe1 C2 147.5(11) . 4
C3 Fe1 C4 110.6(12) . 4
C3 Fe1 C4 40.1(9) 4 4
C6 Fe1 C4 167.1(9) . 4
C6 Fe1 C4 69.1(11) 4 4
C5 Fe1 C4 39.5(9) 4 4
C5 Fe1 C4 150.6(11) . 4
C2 Fe1 C4 130.9(9) . 4
C2 Fe1 C4 68.1(10) 4 4
C3 Fe1 C4 40.1(9) . .
C3 Fe1 C4 110.6(12) 4 .
C6 Fe1 C4 69.1(11) . .
C6 Fe1 C4 167.1(9) 4 .
C5 Fe1 C4 150.6(11) 4 .
C5 Fe1 C4 39.5(9) . .
C2 Fe1 C4 68.1(10) . .
C2 Fe1 C4 130.9(9) 4 .
C4 Fe1 C4 119.6(18) 4 .
C8 Fe2 C8 144.3(11) 3_556 .
C8 Fe2 C10 68.1(9) 3_556 3_556
C8 Fe2 C10 134.1(10) . 3_556
C8 Fe2 C10 134.2(10) 3_556 .
C8 Fe2 C10 68.1(9) . .
C10 Fe2 C10 116.4(18) 3_556 .
C8 Fe2 C12 112.9(9) 3_556 .
C8 Fe2 C12 42.1(8) . .
C10 Fe2 C12 174.5(13) 3_556 .
C10 Fe2 C12 67.2(10) . .
C8 Fe2 C12 42.1(8) 3_556 3_556
C8 Fe2 C12 112.9(9) . 3_556
C10 Fe2 C12 67.2(10) 3_556 3_556
C10 Fe2 C12 174.5(13) . 3_556
C12 Fe2 C12 109.6(12) . 3_556
C8 Fe2 C9 40.8(7) 3_556 3_556
C8 Fe2 C9 174.5(9) . 3_556
C10 Fe2 C9 41.7(8) 3_556 3_556
C10 Fe2 C9 109.7(9) . 3_556
C12 Fe2 C9 142.4(9) . 3_556
C12 Fe2 C9 69.8(8) 3_556 3_556
C8 Fe2 C9 174.5(9) 3_556 .
C8 Fe2 C9 40.8(7) . .
C10 Fe2 C9 109.7(9) 3_556 .
C10 Fe2 C9 41.7(8) . .
C12 Fe2 C9 69.8(8) . .
C12 Fe2 C9 142.4(9) 3_556 .
C9 Fe2 C9 134.3(11) 3_556 .
C8 Fe2 C11 107.5(10) 3_556 .
C8 Fe2 C11 69.7(10) . .
C10 Fe2 C11 145.9(14) 3_556 .
C10 Fe2 C11 41.4(9) . .
C12 Fe2 C11 39.6(8) . .
C12 Fe2 C11 133.3(9) 3_556 .
C9 Fe2 C11 112.3(10) 3_556 .
C9 Fe2 C11 71.3(9) . .
C8 Fe2 C11 69.7(10) 3_556 3_556
C8 Fe2 C11 107.5(10) . 3_556
C10 Fe2 C11 41.4(9) 3_556 3_556
C10 Fe2 C11 145.9(14) . 3_556
C12 Fe2 C11 133.2(9) . 3_556
C12 Fe2 C11 39.6(8) 3_556 3_556
C9 Fe2 C11 71.3(9) 3_556 3_556
C9 Fe2 C11 112.2(10) . 3_556
C11 Fe2 C11 171.5(13) . 3_556
C1 O1 Pt1 118.3(12) . .
C1 O2 Pt2 121.1(13) . .
C7 O3 Pt1 119.7(13) . .
C7 O4 Pt3 118.7(12) . .
C13 O5 Pt1 122.3(13) . .
C13 O6 Pt3 121.9(13) . .
C15 O7 Pt4 119.9(14) . .
C15 O8 Pt2 121.9(14) . .
C17 O9 Pt2 119.7(15) . .
C17 O10 Pt1 123.4(15) . .
C19 O11 Pt4 120.3(14) . .
C19 O12 Pt3 117.8(15) . .
C21 N1 C26 121.9(16) . .
C21 N1 Pt2 117.9(12) . .
C26 N1 Pt2 119.9(13) . .
C21 N2 C22 120.2(17) . .
C21 N2 Pt4 122.3(13) . .
C22 N2 Pt4 117.3(11) . .
C25 N3 C24 117.3(16) . .
C25 N3 Pt4 122.5(15) . .
C24 N3 Pt4 120.1(13) . .
C25 N4 C48 123.9(16) . .
C25 N4 Pt3 120.3(12) . .
C48 N4 Pt3 115.5(14) . .
O2 C1 O1 125.1(18) . .
O2 C1 C2 120(2) . .
O1 C1 C2 115.3(19) . .
C1 C2 C6 122(2) . .
C1 C2 C3 128(2) . .
C6 C2 C3 107.4(19) . .
C1 C2 Fe1 115.3(17) . .
C6 C2 Fe1 68.7(14) . .
C3 C2 Fe1 67.7(15) . .
C4 C3 C2 110(2) . .
C4 C3 Fe1 72.3(17) . .
C2 C3 Fe1 71.3(14) . .
C4 C3 H3 125.1 . .
C2 C3 H3 125.1 . .
Fe1 C3 H3 123.0 . .
C5 C4 C3 107(2) . .
C5 C4 Fe1 69.0(14) . .
C3 C4 Fe1 67.7(15) . .
C5 C4 H4 126.4 . .
C3 C4 H4 126.4 . .
Fe1 C4 H4 128.4 . .
C4 C5 C6 110(2) . .
C4 C5 Fe1 71.5(16) . .
C6 C5 Fe1 68.8(12) . .
C4 C5 H5 125.1 . .
C6 C5 H5 125.1 . .
Fe1 C5 H5 126.2 . .
C2 C6 C5 105.6(19) . .
C2 C6 Fe1 70.6(14) . .
C5 C6 Fe1 69.2(15) . .
C2 C6 H6 127.2 . .
C5 C6 H6 127.2 . .
Fe1 C6 H6 124.6 . .
O3 C7 O4 126(2) . .
O3 C7 C8 119.8(18) . .
O4 C7 C8 114.3(18) . .
C9 C8 C12 110.4(19) . .
C9 C8 C7 126(2) . .
C12 C8 C7 123.2(17) . .
C9 C8 Fe2 72.6(12) . .
C12 C8 Fe2 70.6(12) . .
C7 C8 Fe2 120.5(16) . .
C8 C9 C10 102.9(19) . .
C8 C9 Fe2 66.7(12) . .
C10 C9 Fe2 67.5(12) . .
C8 C9 H9 128.5 . .
C10 C9 H9 128.5 . .
Fe2 C9 H9 128.7 . .
C11 C10 C9 112(2) . .
C11 C10 Fe2 71.0(14) . .
C9 C10 Fe2 70.8(12) . .
C11 C10 H10 123.9 . .
C9 C10 H10 123.9 . .
Fe2 C10 H10 125.9 . .
C12 C11 C10 105(2) . .
C12 C11 Fe2 68.9(14) . .
C10 C11 Fe2 67.6(13) . .
C12 C11 H11 127.7 . .
C10 C11 H11 127.7 . .
Fe2 C11 H11 127.3 . .
C11 C12 C8 110(2) . .
C11 C12 Fe2 71.5(14) . .
C8 C12 Fe2 67.3(13) . .
C11 C12 H12 125.1 . .
C8 C12 H12 125.1 . .
Fe2 C12 H12 127.7 . .
O5 C13 O6 122.2(17) . .
O5 C13 C14 123(2) . .
O6 C13 C14 115(2) . .
C13 C14 H14A 109.5 . .
C13 C14 H14B 109.5 . .
H14A C14 H14B 109.5 . .
C13 C14 H14C 109.5 . .
H14A C14 H14C 109.5 . .
H14B C14 H14C 109.5 . .
O7 C15 O8 126(2) . .
O7 C15 C16 119(2) . .
O8 C15 C16 116(2) . .
C15 C16 H16A 109.5 . .
C15 C16 H16B 109.5 . .
H16A C16 H16B 109.5 . .
C15 C16 H16C 109.5 . .
H16A C16 H16C 109.5 . .
H16B C16 H16C 109.5 . .
O10 C17 O9 124(2) . .
O10 C17 C18 117(2) . .
O9 C17 C18 119(2) . .
C17 C18 H18A 109.5 . .
C17 C18 H18B 109.5 . .
H18A C18 H18B 109.5 . .
C17 C18 H18C 109.5 . .
H18A C18 H18C 109.5 . .
H18B C18 H18C 109.5 . .
O11 C19 O12 126(2) . .
O11 C19 C20 124(2) . .
O12 C19 C20 110(3) . .
C19 C20 H20A 109.5 . .
C19 C20 H20B 109.5 . .
H20A C20 H20B 109.5 . .
C19 C20 H20C 109.5 . .
H20A C20 H20C 109.5 . .
H20B C20 H20C 109.5 . .
N2 C21 N1 122.9(17) . .
N2 C21 C36 121.0(18) . .
N1 C21 C36 116.1(15) . .
C23 C22 N2 118.1(18) . .
C23 C22 H22A 107.8 . .
N2 C22 H22A 107.8 . .
C23 C22 H22B 107.8 . .
N2 C22 H22B 107.8 . .
H22A C22 H22B 107.1 . .
C22 C23 C24 117(2) . .
C22 C23 H23A 108.1 . .
C24 C23 H23A 108.1 . .
C22 C23 H23B 108.1 . .
C24 C23 H23B 108.1 . .
H23A C23 H23B 107.3 . .
N3 C24 C23 114.1(17) . .
N3 C24 H24A 108.7 . .
C23 C24 H24A 108.7 . .
N3 C24 H24B 108.7 . .
C23 C24 H24B 108.7 . .
H24A C24 H24B 107.6 . .
N3 C25 N4 121.1(17) . .
N3 C25 C42 124(2) . .
N4 C25 C42 115.1(19) . .
C27 C26 N1 121.2(18) . .
C27 C26 C31 116.7(17) . .
N1 C26 C31 122(2) . .
C26 C27 C28 116.5(19) . .
C26 C27 H27 121.7 . .
C28 C27 H27 121.7 . .
C29 C28 C27 128(2) . .
C29 C28 H28 116.0 . .
C27 C28 H28 116.0 . .
C28 C29 C30 114.6(17) . .
C28 C29 C32 125.7(19) . .
C30 C29 C32 118.2(19) . .
C29 C30 C31 122.3(19) . .
C29 C30 H30 118.9 . .
C31 C30 H30 118.9 . .
C30 C31 C26 122(2) . .
C30 C31 H31 119.2 . .
C26 C31 H31 119.2 . .
C34 C32 C35 111.3(15) . .
C34 C32 C29 108.4(19) . .
C35 C32 C29 109(2) . .
C34 C32 C33 109.8(14) . .
C35 C32 C33 106.5(15) . .
C29 C32 C33 112(2) . .
C32 C33 H33A 109.5 . .
C32 C33 H33B 109.5 . .
H33A C33 H33B 109.5 . .
C32 C33 H33C 109.5 . .
H33A C33 H33C 109.5 . .
H33B C33 H33C 109.5 . .
C32 C34 H34A 109.5 . .
C32 C34 H34B 109.5 . .
H34A C34 H34B 109.5 . .
C32 C34 H34C 109.5 . .
H34A C34 H34C 109.5 . .
H34B C34 H34C 109.5 . .
C32 C35 H35A 109.5 . .
C32 C35 H35B 109.5 . .
H35A C35 H35B 109.5 . .
C32 C35 H35C 109.5 . .
H35A C35 H35C 109.5 . .
H35B C35 H35C 109.5 . .
C37 C36 C41 116(2) . .
C37 C36 C21 121(2) . .
C41 C36 C21 123(2) . .
C36 C37 C38 125(2) . .
C36 C37 H37 117.4 . .
C38 C37 H37 117.4 . .
C39 C38 C37 120(3) . .
C39 C38 H38 119.8 . .
C37 C38 H38 119.8 . .
C38 C39 C40 118(3) . .
C38 C39 H39 120.9 . .
C40 C39 H39 120.9 . .
C39 C40 C41 125(2) . .
C39 C40 H40 117.3 . .
C41 C40 H40 117.3 . .
C36 C41 C40 115(2) . .
C36 C41 H41 122.7 . .
C40 C41 H41 122.7 . .
C43 C42 C47 119(2) . .
C43 C42 C25 121(2) . .
C47 C42 C25 120(2) . .
C42 C43 C44 122(2) . .
C42 C43 H43 119.0 . .
C44 C43 H43 119.0 . .
C43 C44 C45 118(2) . .
C43 C44 H44 120.9 . .
C45 C44 H44 120.9 . .
C46 C45 C44 121(2) . .
C46 C45 H45 119.3 . .
C44 C45 H45 119.3 . .
C45 C46 C47 118(3) . .
C45 C46 H46 121.0 . .
C47 C46 H46 121.0 . .
C46 C47 C42 120(2) . .
C46 C47 H47 119.8 . .
C42 C47 H47 119.8 . .
C49 C48 C53 120(2) . .
C49 C48 N4 119(2) . .
C53 C48 N4 122(2) . .
C48 C49 C50 119(2) . .
C48 C49 H49 120.5 . .
C50 C49 H49 120.5 . .
C51 C50 C49 120(2) . .
C51 C50 H50 120.1 . .
C49 C50 H50 120.1 . .
C52 C51 C50 110(2) . .
C52 C51 C54 141(3) . .
C50 C51 C54 108(3) . .
C51 C52 C53 135(3) . .
C51 C52 H52 112.6 . .
C53 C52 H52 112.6 . .
C52 C53 C48 116(2) . .
C52 C53 H53 122.1 . .
C48 C53 H53 122.1 . .
C56 C54 C55 113.3(17) . .
C56 C54 C51 106(2) . .
C55 C54 C51 103(3) . .
C56 C54 C57 109.1(16) . .
C55 C54 C57 106.9(16) . .
C51 C54 C57 119(3) . .
C54 C55 H55A 109.5 . .
C54 C55 H55B 109.5 . .
H55A C55 H55B 109.5 . .
C54 C55 H55C 109.5 . .
H55A C55 H55C 109.5 . .
H55B C55 H55C 109.5 . .
C54 C56 H56A 109.5 . .
C54 C56 H56B 109.5 . .
H56A C56 H56B 109.5 . .
C54 C56 H56C 109.5 . .
H56A C56 H56C 109.5 . .
H56B C56 H56C 109.5 . .
C54 C57 H57A 109.5 . .
C54 C57 H57B 109.5 . .
H57A C57 H57B 109.5 . .
C54 C57 H57C 109.5 . .
H57A C57 H57C 109.5 . .
H57B C57 H57C 109.5 . .

loop_
_geom_bond_atom_site_label_1
_geom_bond_atom_site_label_2
_geom_bond_distance
_geom_bond_site_symmetry_2
Pt1 O5 1.954(14) .
Pt1 O10 2.015(12) .
Pt1 O3 2.185(12) .
Pt1 O1 2.192(12) .
Pt1 Pt3 2.5055(10) .
Pt1 Pt2 2.5142(11) .
Pt2 O8 2.001(14) .
Pt2 O9 2.051(13) .
Pt2 N1 2.124(15) .
Pt2 O2 2.237(12) .
Pt2 Pt4 2.5153(10) .
Pt3 O6 1.987(11) .
Pt3 O12 2.009(11) .
Pt3 N4 2.133(15) .
Pt3 O4 2.167(14) .
Pt3 Pt4 2.5155(12) .
Pt4 O11 1.976(16) .
Pt4 O7 2.023(13) .
Pt4 N3 2.076(14) .
Pt4 N2 2.097(16) .
Fe1 C3 2.06(3) .
Fe1 C3 2.06(3) 4
Fe1 C6 2.08(2) .
Fe1 C6 2.08(2) 4
Fe1 C5 2.09(3) 4
Fe1 C5 2.09(2) .
Fe1 C2 2.11(3) .
Fe1 C2 2.11(3) 4
Fe1 C4 2.12(3) 4
Fe1 C4 2.12(3) .
Fe2 C8 1.99(2) 3_556
Fe2 C8 1.99(2) .
Fe2 C10 2.02(2) 3_556
Fe2 C10 2.02(2) .
Fe2 C12 2.03(2) .
Fe2 C12 2.03(2) 3_556
Fe2 C9 2.065(19) 3_556
Fe2 C9 2.065(19) .
Fe2 C11 2.07(2) .
Fe2 C11 2.07(2) 3_556
O1 C1 1.31(2) .
O2 C1 1.21(2) .
O3 C7 1.26(2) .
O4 C7 1.29(2) .
O5 C13 1.25(2) .
O6 C13 1.28(2) .
O7 C15 1.23(2) .
O8 C15 1.24(2) .
O9 C17 1.28(2) .
O10 C17 1.23(2) .
O11 C19 1.27(3) .
O12 C19 1.37(3) .
N1 C21 1.38(2) .
N1 C26 1.40(2) .
N2 C21 1.27(2) .
N2 C22 1.49(2) .
N3 C25 1.30(2) .
N3 C24 1.46(2) .
N4 C25 1.37(2) .
N4 C48 1.45(2) .
C1 C2 1.41(3) .
C2 C6 1.46(3) .
C2 C3 1.46(3) .
C3 C4 1.43(3) .
C3 H3 0.9500 .
C4 C5 1.42(3) .
C4 H4 0.9500 .
C5 C6 1.49(3) .
C5 H5 0.9500 .
C6 H6 0.9500 .
C7 C8 1.50(3) .
C8 C9 1.41(2) .
C8 C12 1.44(3) .
C9 C10 1.45(3) .
C9 H9 0.9500 .
C10 C11 1.45(3) .
C10 H10 0.9500 .
C11 C12 1.39(3) .
C11 H11 0.9500 .
C12 H12 0.9500 .
C13 C14 1.44(3) .
C14 H14A 0.9800 .
C14 H14B 0.9800 .
C14 H14C 0.9800 .
C15 C16 1.45(3) .
C16 H16A 0.9800 .
C16 H16B 0.9800 .
C16 H16C 0.9800 .
C17 C18 1.48(3) .
C18 H18A 0.9800 .
C18 H18B 0.9800 .
C18 H18C 0.9800 .
C19 C20 1.48(3) .
C20 H20A 0.9800 .
C20 H20B 0.9800 .
C20 H20C 0.9800 .
C21 C36 1.50(3) .
C22 C23 1.42(3) .
C22 H22A 0.9900 .
C22 H22B 0.9900 .
C23 C24 1.52(3) .
C23 H23A 0.9900 .
C23 H23B 0.9900 .
C24 H24A 0.9900 .
C24 H24B 0.9900 .
C25 C42 1.47(2) .
C26 C27 1.39(3) .
C26 C31 1.41(2) .
C27 C28 1.41(2) .
C27 H27 0.9500 .
C28 C29 1.32(3) .
C28 H28 0.9500 .
C29 C30 1.37(3) .
C29 C32 1.528(16) .
C30 C31 1.38(3) .
C30 H30 0.9500 .
C31 H31 0.9500 .
C32 C34 1.502(16) .
C32 C35 1.526(17) .
C32 C33 1.552(17) .
C33 H33A 0.9800 .
C33 H33B 0.9800 .
C33 H33C 0.9800 .
C34 H34A 0.9800 .
C34 H34B 0.9800 .
C34 H34C 0.9800 .
C35 H35A 0.9800 .
C35 H35B 0.9800 .
C35 H35C 0.9800 .
C36 C37 1.33(3) .
C36 C41 1.42(3) .
C37 C38 1.43(3) .
C37 H37 0.9500 .
C38 C39 1.24(3) .
C38 H38 0.9500 .
C39 C40 1.36(3) .
C39 H39 0.9500 .
C40 C41 1.43(3) .
C40 H40 0.9500 .
C41 H41 0.9500 .
C42 C43 1.29(3) .
C42 C47 1.45(3) .
C43 C44 1.36(3) .
C43 H43 0.9500 .
C44 C45 1.41(3) .
C44 H44 0.9500 .
C45 C46 1.34(4) .
C45 H45 0.9500 .
C46 C47 1.36(3) .
C46 H46 0.9500 .
C47 H47 0.9500 .
C48 C49 1.30(3) .
C48 C53 1.41(3) .
C49 C50 1.49(3) .
C49 H49 0.9500 .
C50 C51 1.42(4) .
C50 H50 0.9500 .
C51 C52 1.28(4) .
C51 C54 1.551(18) .
C52 C53 1.29(3) .
C52 H52 0.9500 .
C53 H53 0.9500 .
C54 C56 1.505(17) .
C54 C55 1.505(18) .
C54 C57 1.562(18) .
C55 H55A 0.9800 .
C55 H55B 0.9800 .
C55 H55C 0.9800 .
C56 H56A 0.9800 .
C56 H56B 0.9800 .
C56 H56C 0.9800 .
C57 H57A 0.9800 .
C57 H57B 0.9800 .
C57 H57C 0.9800 .

loop_
_geom_torsion_atom_site_label_1
_geom_torsion_atom_site_label_2
_geom_torsion_atom_site_label_3
_geom_torsion_atom_site_label_4
_geom_torsion
_geom_torsion_site_symmetry_1
O5 Pt1 Pt2 O8 -9.8(5) .
O10 Pt1 Pt2 O8 167.4(5) .
O1 Pt1 Pt2 O8 79.7(6) .
Pt3 Pt1 Pt2 O8 -95.5(4) .
O5 Pt1 Pt2 O9 173.0(5) .
O10 Pt1 Pt2 O9 -9.8(5) .
O1 Pt1 Pt2 O9 -97.5(5) .
Pt3 Pt1 Pt2 O9 87.3(3) .
O5 Pt1 Pt2 O2 -96.7(5) .
O10 Pt1 Pt2 O2 80.4(5) .
O1 Pt1 Pt2 O2 -7.3(6) .
Pt3 Pt1 Pt2 O2 177.5(4) .
O5 Pt1 Pt2 Pt4 74.5(4) .
O10 Pt1 Pt2 Pt4 -108.3(3) .
O1 Pt1 Pt2 Pt4 163.9(4) .
Pt3 Pt1 Pt2 Pt4 -11.25(4) .
O5 Pt1 Pt3 O6 10.3(5) .
O10 Pt1 Pt3 O6 -166.5(5) .
O3 Pt1 Pt3 O6 -76.3(5) .
Pt2 Pt1 Pt3 O6 108.1(4) .
O5 Pt1 Pt3 O12 -173.3(5) .
O10 Pt1 Pt3 O12 10.0(5) .
O3 Pt1 Pt3 O12 100.1(5) .
Pt2 Pt1 Pt3 O12 -75.4(4) .
O5 Pt1 Pt3 O4 98.6(5) .
O10 Pt1 Pt3 O4 -78.1(5) .
O3 Pt1 Pt3 O4 12.0(5) .
Pt2 Pt1 Pt3 O4 -163.5(4) .
O5 Pt1 Pt3 Pt4 -86.6(4) .
O10 Pt1 Pt3 Pt4 96.6(4) .
O3 Pt1 Pt3 Pt4 -173.2(3) .
Pt2 Pt1 Pt3 Pt4 11.25(4) .
O8 Pt2 Pt4 O11 -165.0(6) .
O9 Pt2 Pt4 O11 13.7(6) .
N1 Pt2 Pt4 O11 -75.2(7) .
O2 Pt2 Pt4 O11 153(2) .
Pt1 Pt2 Pt4 O11 98.9(5) .
O8 Pt2 Pt4 O7 12.2(5) .
O9 Pt2 Pt4 O7 -169.1(5) .
N1 Pt2 Pt4 O7 102.0(6) .
O2 Pt2 Pt4 O7 -30(2) .
Pt1 Pt2 Pt4 O7 -83.9(3) .
O8 Pt2 Pt4 N2 -76.6(6) .
O9 Pt2 Pt4 N2 102.1(6) .
N1 Pt2 Pt4 N2 13.2(6) .
O2 Pt2 Pt4 N2 -119(2) .
Pt1 Pt2 Pt4 N2 -172.7(4) .
O8 Pt2 Pt4 Pt3 107.3(4) .
O9 Pt2 Pt4 Pt3 -74.1(4) .
N1 Pt2 Pt4 Pt3 -162.9(5) .
O2 Pt2 Pt4 Pt3 65(2) .
Pt1 Pt2 Pt4 Pt3 11.20(4) .
O6 Pt3 Pt4 O11 170.0(5) .
O12 Pt3 Pt4 O11 -9.4(5) .
N4 Pt3 Pt4 O11 77.8(6) .
Pt1 Pt3 Pt4 O11 -105.2(4) .
O6 Pt3 Pt4 O7 -10.8(5) .
O12 Pt3 Pt4 O7 169.8(5) .
N4 Pt3 Pt4 O7 -103.1(5) .
Pt1 Pt3 Pt4 O7 74.0(3) .
O6 Pt3 Pt4 N3 81.7(6) .
O12 Pt3 Pt4 N3 -97.7(6) .
N4 Pt3 Pt4 N3 -10.6(6) .
Pt1 Pt3 Pt4 N3 166.5(5) .
O6 Pt3 Pt4 Pt2 -96.0(4) .
O12 Pt3 Pt4 Pt2 84.5(3) .
N4 Pt3 Pt4 Pt2 171.7(4) .
Pt1 Pt3 Pt4 Pt2 -11.24(4) .
O5 Pt1 O1 C1 100.0(17) .
O10 Pt1 O1 C1 -83.3(17) .
O3 Pt1 O1 C1 -173.7(16) .
Pt2 Pt1 O1 C1 2.2(16) .
O8 Pt2 O2 C1 -79.0(19) .
O9 Pt2 O2 C1 102.6(19) .
N1 Pt2 O2 C1 -168.1(18) .
Pt1 Pt2 O2 C1 17.2(18) .
Pt4 Pt2 O2 C1 -37(3) .
O5 Pt1 O3 C7 -98.3(14) .
O10 Pt1 O3 C7 84.7(14) .
O1 Pt1 O3 C7 172.4(14) .
Pt3 Pt1 O3 C7 -12.3(14) .
O6 Pt3 O4 C7 67.5(14) .
O12 Pt3 O4 C7 -113.4(14) .
N4 Pt3 O4 C7 160.0(14) .
Pt1 Pt3 O4 C7 -17.5(14) .
O3 Pt1 O5 C13 68.6(14) .
O1 Pt1 O5 C13 165.2(14) .
Pt3 Pt1 O5 C13 -17.7(14) .
Pt2 Pt1 O5 C13 -106.8(14) .
N4 Pt3 O6 C13 167.8(15) .
O4 Pt3 O6 C13 -93.9(15) .
Pt1 Pt3 O6 C13 -7.2(14) .
Pt4 Pt3 O6 C13 81.6(14) .
N3 Pt4 O7 C15 167.3(15) .
N2 Pt4 O7 C15 71.1(15) .
Pt2 Pt4 O7 C15 -15.5(14) .
Pt3 Pt4 O7 C15 -104.5(14) .
N1 Pt2 O8 C15 -101.4(14) .
O2 Pt2 O8 C15 158.5(14) .
Pt1 Pt2 O8 C15 74.3(14) .
Pt4 Pt2 O8 C15 -14.3(13) .
N1 Pt2 O9 C17 -169.6(13) .
O2 Pt2 O9 C17 -69.5(13) .
Pt1 Pt2 O9 C17 14.9(12) .
Pt4 Pt2 O9 C17 103.4(12) .
O3 Pt1 O10 C17 -166.4(14) .
O1 Pt1 O10 C17 97.1(15) .
Pt3 Pt1 O10 C17 -80.3(14) .
Pt2 Pt1 O10 C17 8.9(14) .
N3 Pt4 O11 C19 100.3(17) .
N2 Pt4 O11 C19 -163.4(17) .
Pt2 Pt4 O11 C19 -77.1(16) .
Pt3 Pt4 O11 C19 12.2(16) .
N4 Pt3 O12 C19 -77.0(13) .
O4 Pt3 O12 C19 -175.5(12) .
Pt1 Pt3 O12 C19 98.1(12) .
Pt4 Pt3 O12 C19 9.1(12) .
O8 Pt2 N1 C21 69.0(14) .
O9 Pt2 N1 C21 -113.9(14) .
O2 Pt2 N1 C21 156.4(14) .
Pt4 Pt2 N1 C21 -15.4(14) .
O8 Pt2 N1 C26 -118.0(15) .
O9 Pt2 N1 C26 59.2(15) .
O2 Pt2 N1 C26 -30.5(16) .
Pt4 Pt2 N1 C26 157.7(15) .
O11 Pt4 N2 C21 77.7(16) .
O7 Pt4 N2 C21 -101.7(15) .
N3 Pt4 N2 C21 165.8(15) .
Pt2 Pt4 N2 C21 -16.3(15) .
O11 Pt4 N2 C22 -105.4(14) .
O7 Pt4 N2 C22 75.2(14) .
N3 Pt4 N2 C22 -17.3(15) .
Pt2 Pt4 N2 C22 160.6(14) .
O11 Pt4 N3 C25 -74.3(16) .
O7 Pt4 N3 C25 108.4(16) .
N2 Pt4 N3 C25 -162.8(16) .
Pt3 Pt4 N3 C25 13.5(16) .
O11 Pt4 N3 C24 101.7(17) .
O7 Pt4 N3 C24 -75.6(16) .
N2 Pt4 N3 C24 13.2(17) .
Pt3 Pt4 N3 C24 -170.5(16) .
O6 Pt3 N4 C25 -84.4(14) .
O12 Pt3 N4 C25 99.2(14) .
O4 Pt3 N4 C25 -172.8(14) .
Pt4 Pt3 N4 C25 12.2(14) .
O6 Pt3 N4 C48 90.5(14) .
O12 Pt3 N4 C48 -85.9(15) .
O4 Pt3 N4 C48 2.0(15) .
Pt1 Pt3 N4 C48 155(4) .
Pt4 Pt3 N4 C48 -172.9(14) .
Pt2 O2 C1 O1 -21(3) .
Pt2 O2 C1 C2 160.4(17) .
Pt1 O1 C1 O2 11(3) .
Pt1 O1 C1 C2 -170.3(17) .
O2 C1 C2 C6 -17(4) .
O1 C1 C2 C6 165(2) .
O2 C1 C2 C3 -177(3) .
O1 C1 C2 C3 4(4) .
O2 C1 C2 Fe1 -97(2) .
O1 C1 C2 Fe1 85(2) .
C3 Fe1 C2 C1 -123(2) .
C3 Fe1 C2 C1 -76(6) 4
C6 Fe1 C2 C1 116(2) .
C6 Fe1 C2 C1 33.2(18) 4
C5 Fe1 C2 C1 -11.6(19) 4
C5 Fe1 C2 C1 156.8(19) .
C2 Fe1 C2 C1 66.5(16) 4
C4 Fe1 C2 C1 -50(2) 4
C4 Fe1 C2 C1 -160.5(19) .
C3 Fe1 C2 C6 120.4(18) .
C3 Fe1 C2 C6 168(5) 4
C6 Fe1 C2 C6 -83.2(16) 4
C5 Fe1 C2 C6 -128.1(14) 4
C5 Fe1 C2 C6 40.4(12) .
C2 Fe1 C2 C6 -50.0(10) 4
C4 Fe1 C2 C6 -166.1(15) 4
C4 Fe1 C2 C6 83.0(12) .
C3 Fe1 C2 C3 48(7) 4
C6 Fe1 C2 C3 -120.4(18) .
C6 Fe1 C2 C3 156.3(14) 4
C5 Fe1 C2 C3 111.5(15) 4
C5 Fe1 C2 C3 -80.1(14) .
C2 Fe1 C2 C3 -170.4(14) 4
C4 Fe1 C2 C3 73.4(19) 4
C4 Fe1 C2 C3 -37.4(14) .
C1 C2 C3 C4 168(3) .
C6 C2 C3 C4 5(4) .
Fe1 C2 C3 C4 62(2) .
C1 C2 C3 Fe1 105(3) .
C6 C2 C3 Fe1 -57.3(18) .
C3 Fe1 C3 C4 71.2(17) 4
C6 Fe1 C3 C4 -82.0(18) .
C6 Fe1 C3 C4 -164.6(19) 4
C5 Fe1 C3 C4 154.6(18) 4
C5 Fe1 C3 C4 -36.6(17) .
C2 Fe1 C3 C4 -119(2) .
C2 Fe1 C3 C4 31(7) 4
C4 Fe1 C3 C4 112(2) 4
C3 Fe1 C3 C2 -169.9(14) 4
C6 Fe1 C3 C2 37.0(12) .
C6 Fe1 C3 C2 -46(3) 4
C5 Fe1 C3 C2 -86.5(16) 4
C5 Fe1 C3 C2 82.3(15) .
C2 Fe1 C3 C2 150(5) 4
C4 Fe1 C3 C2 -129.3(13) 4
C4 Fe1 C3 C2 119(2) .
C2 C3 C4 C5 -4(4) .
Fe1 C3 C4 C5 58(2) .
C2 C3 C4 Fe1 -62(2) .
C3 Fe1 C4 C5 -120(3) .
C3 Fe1 C4 C5 109(2) 4
C6 Fe1 C4 C5 -37.9(18) .
C6 Fe1 C4 C5 22(6) 4
C5 Fe1 C4 C5 -170.7(14) 4
C2 Fe1 C4 C5 -81.8(19) .
C2 Fe1 C4 C5 67(2) 4
C4 Fe1 C4 C5 153(2) 4
C3 Fe1 C4 C3 -130.9(19) 4
C6 Fe1 C4 C3 82.1(18) .
C6 Fe1 C4 C3 142(5) 4
C5 Fe1 C4 C3 -51(3) 4
C5 Fe1 C4 C3 120(3) .
C2 Fe1 C4 C3 38.2(16) .
C2 Fe1 C4 C3 -173.1(16) 4
C4 Fe1 C4 C3 -87.4(16) 4
C3 C4 C5 C6 1(4) .
Fe1 C4 C5 C6 58(2) .
C3 C4 C5 Fe1 -57(2) .
C3 Fe1 C5 C4 37.2(18) .
C3 Fe1 C5 C4 -89(2) 4
C6 Fe1 C5 C4 121(2) .
C6 Fe1 C5 C4 -173.8(17) 4
C5 Fe1 C5 C4 156.4(18) 4
C2 Fe1 C5 C4 81.7(19) .
C2 Fe1 C5 C4 -132.9(18) 4
C4 Fe1 C5 C4 -55(4) 4
C3 Fe1 C5 C6 -83.7(16) .
C3 Fe1 C5 C6 150.0(15) 4
C6 Fe1 C5 C6 65(2) 4
C5 Fe1 C5 C6 35.6(13) 4
C2 Fe1 C5 C6 -39.2(13) .
C2 Fe1 C5 C6 106.3(15) 4
C4 Fe1 C5 C6 -176(2) 4
C4 Fe1 C5 C6 -121(2) .
C1 C2 C6 C5 -168(2) .
C3 C2 C6 C5 -4(3) .
Fe1 C2 C6 C5 -60.8(18) .
C1 C2 C6 Fe1 -107(2) .
C3 C2 C6 Fe1 56.7(19) .
C4 C5 C6 C2 2(3) .
Fe1 C5 C6 C2 61.7(17) .
C4 C5 C6 Fe1 -60(2) .
C3 Fe1 C6 C2 -37.2(12) .
C3 Fe1 C6 C2 -175.9(19) 4
C6 Fe1 C6 C2 111.2(12) 4
C5 Fe1 C6 C2 72.4(17) 4
C5 Fe1 C6 C2 -116.0(19) .
C2 Fe1 C6 C2 153.1(11) 4
C4 Fe1 C6 C2 54(6) 4
C4 Fe1 C6 C2 -80.3(13) .
C3 Fe1 C6 C5 78.8(15) .
C3 Fe1 C6 C5 -60(2) 4
C6 Fe1 C6 C5 -132.8(16) 4
C5 Fe1 C6 C5 -171.6(11) 4
C2 Fe1 C6 C5 116.0(19) .
C2 Fe1 C6 C5 -90.9(15) 4
C4 Fe1 C6 C5 170(5) 4
C4 Fe1 C6 C5 35.7(14) .
Pt1 O3 C7 O4 2(3) .
Pt1 O3 C7 C8 -174.6(14) .
Pt3 O4 C7 O3 13(3) .
Pt3 O4 C7 C8 -170.1(13) .
O3 C7 C8 C9 175(2) .
O4 C7 C8 C9 -2(3) .
O3 C7 C8 C12 -9(3) .
O4 C7 C8 C12 174(2) .
O3 C7 C8 Fe2 -95(2) .
O4 C7 C8 Fe2 88(2) .
C8 Fe2 C8 C9 -176.6(14) 3_556
C10 Fe2 C8 C9 66(2) 3_556
C10 Fe2 C8 C9 -40.0(15) .
C12 Fe2 C8 C9 -119.8(19) .
C12 Fe2 C8 C9 145.9(13) 3_556
C11 Fe2 C8 C9 -84.5(14) .
C11 Fe2 C8 C9 104.0(15) 3_556
C8 Fe2 C8 C12 -56.8(10) 3_556
C10 Fe2 C8 C12 -174.1(17) 3_556
C10 Fe2 C8 C12 79.8(15) .
C12 Fe2 C8 C12 -94.3(16) 3_556
C9 Fe2 C8 C12 119.8(19) .
C11 Fe2 C8 C12 35.2(11) .
C11 Fe2 C8 C12 -136.2(14) 3_556
C8 Fe2 C8 C7 61.0(14) 3_556
C10 Fe2 C8 C7 -56(2) 3_556
C10 Fe2 C8 C7 -162(2) .
C12 Fe2 C8 C7 118(2) .
C12 Fe2 C8 C7 23.5(18) 3_556
C9 Fe2 C8 C7 -122(2) .
C11 Fe2 C8 C7 153.0(19) .
C11 Fe2 C8 C7 -18.4(17) 3_556
C12 C8 C9 C10 -3(3) .
C7 C8 C9 C10 174(2) .
Fe2 C8 C9 C10 58.2(15) .
C12 C8 C9 Fe2 -60.9(16) .
C7 C8 C9 Fe2 115(2) .
C10 Fe2 C9 C8 -135.8(17) 3_556
C10 Fe2 C9 C8 116(2) .
C12 Fe2 C9 C8 38.3(13) .
C12 Fe2 C9 C8 -58(2) 3_556
C9 Fe2 C9 C8 -176.5(15) 3_556
C11 Fe2 C9 C8 80.3(14) .
C11 Fe2 C9 C8 -91.4(16) 3_556
C8 Fe2 C9 C10 -116(2) .
C10 Fe2 C9 C10 108(2) 3_556
C12 Fe2 C9 C10 -78.0(15) .
C12 Fe2 C9 C10 -174.2(18) 3_556
C9 Fe2 C9 C10 67.2(15) 3_556
C11 Fe2 C9 C10 -35.9(15) .
C11 Fe2 C9 C10 152.3(18) 3_556
C8 C9 C10 C11 1(3) .
Fe2 C9 C10 C11 59.0(18) .
C8 C9 C10 Fe2 -57.6(15) .
C8 Fe2 C10 C11 62(2) 3_556
C8 Fe2 C10 C11 -83.8(15) .
C10 Fe2 C10 C11 146.6(17) 3_556
C12 Fe2 C10 C11 -38.1(14) .
C9 Fe2 C10 C11 101.6(15) 3_556
C9 Fe2 C10 C11 -123(2) .
C11 Fe2 C10 C11 -172.9(12) 3_556
C8 Fe2 C10 C9 -174.8(13) 3_556
C8 Fe2 C10 C9 39.1(13) .
C10 Fe2 C10 C9 -90.5(16) 3_556
C12 Fe2 C10 C9 84.8(14) .
C9 Fe2 C10 C9 -135.5(14) 3_556
C11 Fe2 C10 C9 123(2) .
C11 Fe2 C10 C9 -50(2) 3_556
C9 C10 C11 C12 0(3) .
Fe2 C10 C11 C12 59.4(16) .
C9 C10 C11 Fe2 -58.9(17) .
C8 Fe2 C11 C12 104.9(15) 3_556
C8 Fe2 C11 C12 -37.4(13) .
C10 Fe2 C11 C12 -178.5(16) 3_556
C10 Fe2 C11 C12 -117(2) .
C12 Fe2 C11 C12 65(2) 3_556
C9 Fe2 C11 C12 148.1(14) 3_556
C9 Fe2 C11 C12 -80.7(14) .
C8 Fe2 C11 C10 -138.2(14) 3_556
C8 Fe2 C11 C10 79.5(14) .
C10 Fe2 C11 C10 -62(3) 3_556
C12 Fe2 C11 C10 117(2) .
C12 Fe2 C11 C10 -177.8(14) 3_556
C9 Fe2 C11 C10 -95.0(15) 3_556
C9 Fe2 C11 C10 36.1(13) .
C10 C11 C12 C8 -2(3) .
Fe2 C11 C12 C8 56.4(17) .
C10 C11 C12 Fe2 -58.5(16) .
C9 C8 C12 C11 3(3) .
C7 C8 C12 C11 -173(2) .
Fe2 C8 C12 C11 -58.9(18) .
C9 C8 C12 Fe2 62.0(17) .
C7 C8 C12 Fe2 -114(2) .
C8 Fe2 C12 C11 -90.2(16) 3_556
C8 Fe2 C12 C11 121.8(19) .
C10 Fe2 C12 C11 39.8(14) .
C12 Fe2 C12 C11 -135.4(16) 3_556
C9 Fe2 C12 C11 -53(2) 3_556
C9 Fe2 C12 C11 84.7(14) .
C11 Fe2 C12 C11 -173.3(10) 3_556
C8 Fe2 C12 C8 148.0(12) 3_556
C10 Fe2 C12 C8 -82.0(14) .
C12 Fe2 C12 C8 102.8(12) 3_556
C9 Fe2 C12 C8 -175.1(14) 3_556
C9 Fe2 C12 C8 -37.1(12) .
C11 Fe2 C12 C8 -121.8(19) .
C11 Fe2 C12 C8 64.9(19) 3_556
Pt1 O5 C13 O6 18(3) .
Pt1 O5 C13 C14 -167.2(16) .
Pt3 O6 C13 O5 -4(3) .
Pt3 O6 C13 C14 -179.4(14) .
Pt4 O7 C15 O8 10(3) .
Pt4 O7 C15 C16 -167.8(13) .
Pt2 O8 C15 O7 7(3) .
Pt2 O8 C15 C16 -175.9(13) .
Pt1 O10 C17 O9 0(3) .
Pt1 O10 C17 C18 178.5(14) .
Pt2 O9 C17 O10 -13(2) .
Pt2 O9 C17 C18 168.8(15) .
Pt4 O11 C19 O12 -9(3) .
Pt4 O11 C19 C20 175.1(15) .
Pt3 O12 C19 O11 -3(3) .
Pt3 O12 C19 C20 173.8(13) .
C22 N2 C21 N1 -168.1(18) .
Pt4 N2 C21 N1 9(3) .
C22 N2 C21 C36 11(3) .
Pt4 N2 C21 C36 -172.3(15) .
C26 N1 C21 N2 -165.1(19) .
Pt2 N1 C21 N2 8(3) .
C26 N1 C21 C36 16(3) .
Pt2 N1 C21 C36 -171.2(14) .
C21 N2 C22 C23 160(2) .
Pt4 N2 C22 C23 -17(3) .
N2 C22 C23 C24 67(3) .
C25 N3 C24 C23 -161(2) .
Pt4 N3 C24 C23 23(3) .
C22 C23 C24 N3 -71(3) .
C24 N3 C25 N4 176.4(18) .
Pt4 N3 C25 N4 -8(3) .
C24 N3 C25 C42 -6(3) .
Pt4 N3 C25 C42 170.4(16) .
C48 N4 C25 N3 179.7(19) .
Pt3 N4 C25 N3 -6(3) .
C48 N4 C25 C42 2(3) .
Pt3 N4 C25 C42 176.0(14) .
C21 N1 C26 C27 57(3) .
Pt2 N1 C26 C27 -116.2(19) .
C21 N1 C26 C31 -132(2) .
Pt2 N1 C26 C31 55(2) .
N1 C26 C27 C28 178.0(19) .
C31 C26 C27 C28 6(3) .
C26 C27 C28 C29 -3(4) .
C27 C28 C29 C30 -1(4) .
C27 C28 C29 C32 -167(2) .
C28 C29 C30 C31 2(3) .
C32 C29 C30 C31 169.3(19) .
C29 C30 C31 C26 1(3) .
C27 C26 C31 C30 -5(3) .
N1 C26 C31 C30 -177.4(19) .
C28 C29 C32 C34 -149(2) .
C30 C29 C32 C34 45(3) .
C28 C29 C32 C35 -28(3) .
C30 C29 C32 C35 166(2) .
C28 C29 C32 C33 90(3) .
C30 C29 C32 C33 -76(3) .
N2 C21 C36 C37 -111(2) .
N1 C21 C36 C37 68(3) .
N2 C21 C36 C41 62(3) .
N1 C21 C36 C41 -119(2) .
C41 C36 C37 C38 -2(3) .
C21 C36 C37 C38 172(2) .
C36 C37 C38 C39 -1(4) .
C37 C38 C39 C40 0(5) .
C38 C39 C40 C41 4(5) .
C37 C36 C41 C40 5(3) .
C21 C36 C41 C40 -169(2) .
C39 C40 C41 C36 -6(4) .
N3 C25 C42 C43 -79(3) .
N4 C25 C42 C43 99(3) .
N3 C25 C42 C47 94(3) .
N4 C25 C42 C47 -88(3) .
C47 C42 C43 C44 1(4) .
C25 C42 C43 C44 175(2) .
C42 C43 C44 C45 6(4) .
C43 C44 C45 C46 -12(5) .
C44 C45 C46 C47 10(5) .
C45 C46 C47 C42 -3(5) .
C43 C42 C47 C46 -2(4) .
C25 C42 C47 C46 -176(3) .
C25 N4 C48 C49 -82(3) .
Pt3 N4 C48 C49 104(2) .
C25 N4 C48 C53 102(2) .
Pt3 N4 C48 C53 -72(2) .
C53 C48 C49 C50 -1(4) .
N4 C48 C49 C50 -177.4(19) .
C48 C49 C50 C51 6(4) .
C49 C50 C51 C52 -8(4) .
C49 C50 C51 C54 169(2) .
C50 C51 C52 C53 8(6) .
C54 C51 C52 C53 -168(3) .
C51 C52 C53 C48 -4(5) .
C49 C48 C53 C52 0(4) .
N4 C48 C53 C52 176(2) .
C52 C51 C54 C56 -120(5) .
C50 C51 C54 C56 64(3) .
C52 C51 C54 C55 0(5) .
C50 C51 C54 C55 -177(2) .
C52 C51 C54 C57 118(5) .
C50 C51 C54 C57 -59(3) .
